data_4328937
loop_
_publ_author_name
'Ana M. Felix'
'Diane A. Dickie'
'Ian S. Horne'
'Giang Page'
'Richard A. Kemp'

_publ_contact_author_address
;Department of Chemistry and Chemical Biology
University of New Mexico
Albuquerque, NM, 87131
;
_publ_contact_author_email rakemp@unm.edu
_publ_contact_author_name 'Kemp, Richard A.'
_publ_contact_author_phone 1-505-272-7609
_publ_section_title
;
 Addition of Aluminum and Gallium Species to Aromatic and
 Alkyl-Substituted 1,4-Diaza-1,3-butadiene Ligands
;
_journal_name_full 'Inorganic Chemistry'
_journal_page_first 4650
_journal_page_last 4662
_journal_paper_doi 10.1021/ic202583w
_journal_volume 51
_journal_year 2012
_chemical_formula_sum 'C27 H39 Al Cl2 N2'
_chemical_formula_weight 489.48
_chemical_name_systematic
; 
 ? 
;
_space_group_IT_number 62
_symmetry_cell_setting orthorhombic
_symmetry_space_group_name_Hall '-P 2ac 2n'
_symmetry_space_group_name_H-M 'P n m a'
_atom_sites_solution_hydrogens geom
_atom_sites_solution_primary direct
_atom_sites_solution_secondary difmap
_audit_creation_method SHELXL-97
_cell_angle_alpha 90.00
_cell_angle_beta 90.00
_cell_angle_gamma 90.00
_cell_formula_units_Z 4
_cell_length_a 12.2900(3)
_cell_length_b 21.4033(6)
_cell_length_c 10.5018(3)
_cell_measurement_reflns_used 7954
_cell_measurement_temperature 172(2)
_cell_measurement_theta_max 24.35
_cell_measurement_theta_min 2.55
_cell_volume 2762.46(13)
_computing_cell_refinement 'Bruker SAINT'
_computing_data_collection 'Bruker APEX2'
_computing_data_reduction 'Bruker SAINT'
_computing_molecular_graphics 'Bruker SHELXTL'
_computing_publication_material 'Bruker SHELXTL'
_computing_structure_refinement 'SHELXL-97 (Sheldrick, 2008)'
_computing_structure_solution 'SHELXS-97 (Sheldrick, 2008)'
_diffrn_ambient_temperature 172(2)
_diffrn_measured_fraction_theta_full 0.998
_diffrn_measured_fraction_theta_max 0.998
_diffrn_measurement_device_type 'Bruker APEX-II CCD'
_diffrn_measurement_method '\f and \w scans'
_diffrn_radiation_monochromator graphite
_diffrn_radiation_source 'fine-focus sealed tube'
_diffrn_radiation_type MoK\a
_diffrn_radiation_wavelength 0.71073
_diffrn_reflns_av_R_equivalents 0.0590
_diffrn_reflns_av_sigmaI/netI 0.0227
_diffrn_reflns_limit_h_max 15
_diffrn_reflns_limit_h_min -15
_diffrn_reflns_limit_k_max 27
_diffrn_reflns_limit_k_min -27
_diffrn_reflns_limit_l_max 13
_diffrn_reflns_limit_l_min -13
_diffrn_reflns_number 48479
_diffrn_reflns_theta_full 27.22
_diffrn_reflns_theta_max 27.22
_diffrn_reflns_theta_min 3.18
_exptl_absorpt_coefficient_mu 0.284
_exptl_absorpt_correction_T_max 0.9587
_exptl_absorpt_correction_T_min 0.9172
_exptl_absorpt_correction_type multi-scan
_exptl_absorpt_process_details 'Bruker, SADABS'
_exptl_crystal_colour red
_exptl_crystal_density_diffrn 1.177
_exptl_crystal_description plate
_exptl_crystal_F_000 1048
_exptl_crystal_size_max 0.31
_exptl_crystal_size_mid 0.24
_exptl_crystal_size_min 0.15
_refine_diff_density_max 0.487
_refine_diff_density_min -0.601
_refine_diff_density_rms 0.048
_refine_ls_extinction_method none
_refine_ls_goodness_of_fit_ref 1.029
_refine_ls_hydrogen_treatment mixed
_refine_ls_matrix_type full
_refine_ls_number_parameters 160
_refine_ls_number_reflns 3166
_refine_ls_number_restraints 0
_refine_ls_restrained_S_all 1.029
_refine_ls_R_factor_all 0.0574
_refine_ls_R_factor_gt 0.0416
_refine_ls_shift/su_max 0.000
_refine_ls_shift/su_mean 0.000
_refine_ls_structure_factor_coef Fsqd
_refine_ls_weighting_details 'calc w=1/[\s^2^(Fo^2^)+(0.0565P)^2^+1.6330P] where P=(Fo^2^+2Fc^2^)/3'
_refine_ls_weighting_scheme calc
_refine_ls_wR_factor_gt 0.1071
_refine_ls_wR_factor_ref 0.1176
_reflns_number_gt 2519
_reflns_number_total 3166
_reflns_threshold_expression >2sigma(I)
_cod_data_source_file ic202583w_si_002_02.cif
_cod_data_source_block 1
_cod_database_code 4328937

loop_
_symmetry_equiv_pos_as_xyz
'x, y, z'
'x+1/2, -y+1/2, -z+1/2'
'-x, y+1/2, -z'
'-x+1/2, -y, z+1/2'
'-x, -y, -z'
'-x-1/2, y-1/2, z-1/2'
'x, -y-1/2, z'
'x-1/2, y, -z-1/2'

loop_
_atom_site_label
_atom_site_type_symbol
_atom_site_fract_x
_atom_site_fract_y
_atom_site_fract_z
_atom_site_U_iso_or_equiv
_atom_site_adp_type
_atom_site_occupancy
_atom_site_symmetry_multiplicity
_atom_site_calc_flag
_atom_site_refinement_flags
Al1 Al 0.67542(6) 0.2500 0.18893(7) 0.02484(18) Uani 1 2 d S
Cl1 Cl 0.66192(6) 0.2500 0.39068(7) 0.0505(2) Uani 1 2 d S
Cl2 Cl 0.84264(5) 0.2500 0.14150(7) 0.03909(19) Uani 1 2 d S
N1 N 0.58964(11) 0.31035(6) 0.10792(13) 0.0231(3) Uani 1 1 d .
C1 C 0.60947(13) 0.37601(7) 0.08736(16) 0.0232(3) Uani 1 1 d .
C2 C 0.66348(13) 0.39417(8) -0.02538(16) 0.0269(4) Uani 1 1 d .
C3 C 0.68454(15) 0.45757(9) -0.04301(18) 0.0331(4) Uani 1 1 d .
H3A H 0.7207 0.4710 -0.1181 0.040 Uiso 1 1 calc R
C4 C 0.65377(16) 0.50123(9) 0.0466(2) 0.0369(4) Uani 1 1 d .
H4A H 0.6695 0.5442 0.0331 0.044 Uiso 1 1 calc R
C5 C 0.60031(15) 0.48281(8) 0.15561(19) 0.0327(4) Uani 1 1 d .
H5A H 0.5790 0.5134 0.2162 0.039 Uiso 1 1 calc R
C6 C 0.57675(13) 0.41984(8) 0.17878(16) 0.0254(4) Uani 1 1 d .
C7 C 0.51562(14) 0.40150(8) 0.29840(16) 0.0287(4) Uani 1 1 d .
H7A H 0.5091 0.3549 0.2991 0.034 Uiso 1 1 calc R
C8 C 0.40062(17) 0.42862(11) 0.2974(2) 0.0463(5) Uani 1 1 d .
H8A H 0.3631 0.4156 0.2195 0.069 Uiso 1 1 calc R
H8B H 0.4046 0.4743 0.3004 0.069 Uiso 1 1 calc R
H8C H 0.3605 0.4133 0.3718 0.069 Uiso 1 1 calc R
C9 C 0.57641(19) 0.42081(11) 0.41846(19) 0.0462(5) Uani 1 1 d .
H9A H 0.6497 0.4028 0.4172 0.069 Uiso 1 1 calc R
H9B H 0.5371 0.4056 0.4935 0.069 Uiso 1 1 calc R
H9C H 0.5816 0.4665 0.4220 0.069 Uiso 1 1 calc R
C10 C 0.69778(16) 0.34753(9) -0.12702(17) 0.0348(4) Uani 1 1 d .
H10A H 0.6787 0.3047 -0.0959 0.042 Uiso 1 1 calc R
C11 C 0.6359(2) 0.35882(14) -0.2514(2) 0.0628(7) Uani 1 1 d .
H11A H 0.5575 0.3576 -0.2348 0.094 Uiso 1 1 calc R
H11B H 0.6549 0.3262 -0.3131 0.094 Uiso 1 1 calc R
H11C H 0.6557 0.3998 -0.2859 0.094 Uiso 1 1 calc R
C12 C 0.82058(18) 0.34918(11) -0.1513(2) 0.0492(6) Uani 1 1 d .
H12A H 0.8392 0.3189 -0.2177 0.074 Uiso 1 1 calc R
H12B H 0.8593 0.3386 -0.0726 0.074 Uiso 1 1 calc R
H12C H 0.8418 0.3912 -0.1790 0.074 Uiso 1 1 calc R
C13 C 0.49798(13) 0.28478(8) 0.05561(17) 0.0234(3) Uani 1 1 d .
H13A H 0.480(3) 0.2999(18) -0.022(4) 0.028 Uiso 0.50 1 d P
H13B H 0.428(3) 0.2997(17) 0.100(4) 0.028 Uiso 0.50 1 d P
C14 C 0.4106(3) 0.31895(18) -0.0094(4) 0.0348(8) Uani 0.50 1 d P
H14A H 0.4226 0.3640 -0.0001 0.052 Uiso 0.50 1 calc PR
H14B H 0.3404 0.3077 0.0284 0.052 Uiso 0.50 1 calc PR
H14C H 0.4105 0.3080 -0.1000 0.052 Uiso 0.50 1 calc PR

loop_
_atom_site_aniso_label
_atom_site_aniso_U_11
_atom_site_aniso_U_22
_atom_site_aniso_U_33
_atom_site_aniso_U_23
_atom_site_aniso_U_13
_atom_site_aniso_U_12
Al1 0.0226(4) 0.0268(4) 0.0252(4) 0.000 -0.0054(3) 0.000
Cl1 0.0471(4) 0.0796(6) 0.0247(3) 0.000 -0.0101(3) 0.000
Cl2 0.0215(3) 0.0442(4) 0.0515(4) 0.000 -0.0042(3) 0.000
N1 0.0221(7) 0.0195(7) 0.0275(7) 0.0028(5) 0.0006(5) 0.0008(5)
C1 0.0200(7) 0.0209(8) 0.0287(8) 0.0053(6) -0.0030(6) -0.0005(6)
C2 0.0240(8) 0.0287(9) 0.0280(9) 0.0058(7) -0.0023(7) -0.0011(7)
C3 0.0314(9) 0.0328(10) 0.0352(10) 0.0126(8) 0.0001(8) -0.0050(8)
C4 0.0366(10) 0.0230(9) 0.0513(12) 0.0089(8) -0.0014(9) -0.0053(8)
C5 0.0340(10) 0.0222(9) 0.0420(10) -0.0007(8) -0.0014(8) -0.0001(7)
C6 0.0229(8) 0.0235(8) 0.0299(9) 0.0017(7) -0.0016(7) 0.0004(6)
C7 0.0315(9) 0.0250(8) 0.0297(9) -0.0002(7) 0.0027(7) 0.0014(7)
C8 0.0368(11) 0.0515(13) 0.0506(13) 0.0114(10) 0.0139(9) 0.0110(9)
C9 0.0544(13) 0.0505(13) 0.0336(11) -0.0055(9) -0.0012(9) -0.0084(10)
C10 0.0387(10) 0.0368(10) 0.0288(9) 0.0038(8) 0.0055(8) -0.0023(8)
C11 0.0670(16) 0.0867(19) 0.0348(12) -0.0093(13) -0.0084(11) 0.0024(15)
C12 0.0438(12) 0.0514(13) 0.0523(13) -0.0008(11) 0.0153(10) 0.0029(10)
C13 0.0207(8) 0.0260(9) 0.0234(8) 0.0026(7) -0.0019(6) -0.0005(7)
C14 0.031(2) 0.0288(19) 0.045(2) 0.0070(16) -0.0143(17) 0.0015(15)

loop_
_atom_type_symbol
_atom_type_description
_atom_type_scat_dispersion_real
_atom_type_scat_dispersion_imag
_atom_type_scat_source
C C 0.0033 0.0016 'International Tables Vol C Tables 4.2.6.8 and 6.1.1.4'
H H 0.0000 0.0000 'International Tables Vol C Tables 4.2.6.8 and 6.1.1.4'
N N 0.0061 0.0033 'International Tables Vol C Tables 4.2.6.8 and 6.1.1.4'
Al Al 0.0645 0.0514 'International Tables Vol C Tables 4.2.6.8 and 6.1.1.4'
Cl Cl 0.1484 0.1585 'International Tables Vol C Tables 4.2.6.8 and 6.1.1.4'

loop_
_geom_angle_atom_site_label_1
_geom_angle_atom_site_label_2
_geom_angle_atom_site_label_3
_geom_angle
_geom_angle_site_symmetry_1
_geom_angle_site_symmetry_3
N1 Al1 N1 87.27(9) 7_565 .
N1 Al1 Cl2 116.12(5) 7_565 .
N1 Al1 Cl2 116.12(5) . .
N1 Al1 Cl1 114.15(5) 7_565 .
N1 Al1 Cl1 114.15(5) . .
Cl2 Al1 Cl1 108.10(4) . .
C13 N1 C1 117.96(13) . .
C13 N1 Al1 111.74(11) . .
C1 N1 Al1 130.18(11) . .
C6 C1 C2 121.68(15) . .
C6 C1 N1 120.08(14) . .
C2 C1 N1 118.24(15) . .
C3 C2 C1 117.83(17) . .
C3 C2 C10 119.62(16) . .
C1 C2 C10 122.55(15) . .
C4 C3 C2 121.21(17) . .
C5 C4 C3 120.26(17) . .
C4 C5 C6 121.25(18) . .
C5 C6 C1 117.78(16) . .
C5 C6 C7 119.74(16) . .
C1 C6 C7 122.47(15) . .
C6 C7 C9 111.89(15) . .
C6 C7 C8 110.76(15) . .
C9 C7 C8 110.88(17) . .
C2 C10 C11 110.94(17) . .
C2 C10 C12 112.01(17) . .
C11 C10 C12 110.14(18) . .
N1 C13 C14 126.2(2) . .
N1 C13 C13 113.59(9) . 7_565
C14 C13 C13 119.88(16) . 7_565

loop_
_geom_bond_atom_site_label_1
_geom_bond_atom_site_label_2
_geom_bond_distance
_geom_bond_site_symmetry_2
Al1 N1 1.8717(14) 7_565
Al1 N1 1.8717(14) .
Al1 Cl2 2.1146(10) .
Al1 Cl1 2.1253(10) .
N1 C13 1.368(2) .
N1 C1 1.443(2) .
C1 C6 1.401(2) .
C1 C2 1.412(2) .
C2 C3 1.394(2) .
C2 C10 1.521(3) .
C3 C4 1.379(3) .
C4 C5 1.378(3) .
C5 C6 1.400(2) .
C6 C7 1.515(2) .
C7 C9 1.523(3) .
C7 C8 1.528(3) .
C10 C11 1.530(3) .
C10 C12 1.531(3) .
C13 C14 1.468(4) .
C13 C13 1.489(3) 7_565

loop_
_geom_torsion_atom_site_label_1
_geom_torsion_atom_site_label_2
_geom_torsion_atom_site_label_3
_geom_torsion_atom_site_label_4
_geom_torsion
_geom_torsion_site_symmetry_1
_geom_torsion_site_symmetry_4
N1 Al1 N1 C13 12.73(15) 7_565 .
Cl2 Al1 N1 C13 130.61(11) . .
Cl1 Al1 N1 C13 -102.58(11) . .
N1 Al1 N1 C1 -163.07(11) 7_565 .
Cl2 Al1 N1 C1 -45.19(16) . .
Cl1 Al1 N1 C1 81.62(15) . .
C13 N1 C1 C6 95.38(19) . .
Al1 N1 C1 C6 -89.03(18) . .
C13 N1 C1 C2 -85.48(19) . .
Al1 N1 C1 C2 90.10(18) . .
C6 C1 C2 C3 0.6(2) . .
N1 C1 C2 C3 -178.53(15) . .
C6 C1 C2 C10 -178.80(16) . .
N1 C1 C2 C10 2.1(2) . .
C1 C2 C3 C4 0.0(3) . .
C10 C2 C3 C4 179.44(17) . .
C2 C3 C4 C5 -0.6(3) . .
C3 C4 C5 C6 0.5(3) . .
C4 C5 C6 C1 0.1(3) . .
C4 C5 C6 C7 -178.66(16) . .
C2 C1 C6 C5 -0.6(2) . .
N1 C1 C6 C5 178.47(15) . .
C2 C1 C6 C7 178.06(15) . .
N1 C1 C6 C7 -2.8(2) . .
C5 C6 C7 C9 -59.9(2) . .
C1 C6 C7 C9 121.41(18) . .
C5 C6 C7 C8 64.4(2) . .
C1 C6 C7 C8 -114.31(19) . .
C3 C2 C10 C11 -64.3(2) . .
C1 C2 C10 C11 115.0(2) . .
C3 C2 C10 C12 59.2(2) . .
C1 C2 C10 C12 -121.44(19) . .
C1 N1 C13 C14 -6.7(3) . .
Al1 N1 C13 C14 176.9(3) . .
C1 N1 C13 C13 166.34(10) . 7_565
Al1 N1 C13 C13 -10.02(11) . 7_565
